data_7237738
loop_
_publ_author_name
'Yu, Yizhe'
'Yu, Changjiang'
'Wu, Qinghua'
'Wang, Hua'
'Jiao, Lijuan'
'Wong, Wai-Yeung'
'Hao, Erhong'

_publ_section_title
;
 Pure E/Z isomers of N-methylpyrrole-benzohydrazide-based BF2 complexes:
 remarkable aggregation-, crystallization-induced emission switching
 properties and application in sensing intracellular pH microenvironment
;
_journal_issue 15
_journal_name_full 'Journal of Materials Chemistry C'
_journal_page_first 4533
_journal_paper_doi 10.1039/C9TC00473D
_journal_volume 7
_journal_year 2019
_chemical_formula_moiety 'C15 H17 B F2 N4 O'
_chemical_formula_sum 'C15 H17 B F2 N4 O'
_chemical_formula_weight 318.13
_space_group_crystal_system triclinic
_space_group_IT_number 2
_space_group_name_Hall '-P 1'
_space_group_name_H-M_alt 'P -1'
_atom_sites_solution_hydrogens geom
_atom_sites_solution_primary direct
_audit_creation_date 2018-07-04
_audit_creation_method
;
Olex2 1.2
(compiled 2015.01.26 svn.r3150 for OlexSys, GUI svn.r1)
;
_audit_update_record
;
2019-01-02 deposited with the CCDC.	2019-03-11 downloaded from the CCDC.
;
_cell_angle_alpha 91.8700(10)
_cell_angle_beta 102.8680(10)
_cell_angle_gamma 107.3170(10)
_cell_formula_units_Z 2
_cell_length_a 6.7077(2)
_cell_length_b 8.4933(3)
_cell_length_c 14.4139(5)
_cell_measurement_reflns_used 9392
_cell_measurement_temperature 293(2)
_cell_measurement_theta_max 27.45
_cell_measurement_theta_min 2.92
_cell_volume 759.93(4)
_computing_molecular_graphics 'Olex2 (Dolomanov et al., 2009)'
_computing_publication_material 'Olex2 (Dolomanov et al., 2009)'
_computing_structure_refinement 'ShelXL (Sheldrick, 2008)'
_computing_structure_solution 'ShelXT (Sheldrick, 2015)'
_diffrn_ambient_temperature 293(2)
_diffrn_detector 'Bruker APEX2 area detector'
_diffrn_detector_area_resol_mean 7.9
_diffrn_detector_type 'CCD area detector'
_diffrn_measured_fraction_theta_full 0.993
_diffrn_measured_fraction_theta_max 0.992
_diffrn_measurement_device 'three-circle diffractometer'
_diffrn_measurement_device_type 'Bruker SMART APEX2 area detector'
_diffrn_measurement_method '\w and \f scans'
_diffrn_radiation_monochromator 'mirror optics'
_diffrn_radiation_probe x-ray
_diffrn_radiation_type MoK\a
_diffrn_radiation_wavelength 0.71073
_diffrn_reflns_av_R_equivalents 0.0619
_diffrn_reflns_av_unetI/netI 0.0304
_diffrn_reflns_Laue_measured_fraction_full 0.993
_diffrn_reflns_Laue_measured_fraction_max 0.992
_diffrn_reflns_limit_h_max 8
_diffrn_reflns_limit_h_min -8
_diffrn_reflns_limit_k_max 10
_diffrn_reflns_limit_k_min -10
_diffrn_reflns_limit_l_max 18
_diffrn_reflns_limit_l_min -18
_diffrn_reflns_number 17237
_diffrn_reflns_point_group_measured_fraction_full 0.993
_diffrn_reflns_point_group_measured_fraction_max 0.992
_diffrn_reflns_theta_full 25.242
_diffrn_reflns_theta_max 27.483
_diffrn_reflns_theta_min 2.916
_diffrn_source 'microfocus sealed X-ray tube'
_diffrn_source_type 'Incoatec I\ms'
_diffrn_standards_number 0
_exptl_absorpt_coefficient_mu 0.106
_exptl_absorpt_correction_T_max 0.7456
_exptl_absorpt_correction_T_min 0.6888
_exptl_absorpt_correction_type multi-scan
_exptl_absorpt_process_details
;
SADABS-2014/5 (Bruker,2014/5) was used for absorption correction.
wR2(int) was 0.0559 before and 0.0404 after correction.
The Ratio of minimum to maximum transmission is 0.9238.
The \l/2 correction factor is Not present.
;
_exptl_crystal_colour 'metallic reddish red'
_exptl_crystal_colour_lustre metallic
_exptl_crystal_colour_modifier reddish
_exptl_crystal_colour_primary red
_exptl_crystal_density_diffrn 1.390
_exptl_crystal_description cube
_exptl_crystal_F_000 332
_exptl_crystal_size_max 0.23
_exptl_crystal_size_mid 0.15
_exptl_crystal_size_min 0.04
_refine_diff_density_max 0.346
_refine_diff_density_min -0.317
_refine_diff_density_rms 0.097
_refine_ls_extinction_method none
_refine_ls_goodness_of_fit_ref 1.089
_refine_ls_hydrogen_treatment constr
_refine_ls_matrix_type full
_refine_ls_number_parameters 211
_refine_ls_number_reflns 3456
_refine_ls_number_restraints 0
_refine_ls_restrained_S_all 1.089
_refine_ls_R_factor_all 0.0595
_refine_ls_R_factor_gt 0.0459
_refine_ls_shift/su_max 0.001
_refine_ls_shift/su_mean 0.000
_refine_ls_structure_factor_coef Fsqd
_refine_ls_weighting_details 'w=1/[\s^2^(Fo^2^)+(0.0759P)^2^+0.1540P] where P=(Fo^2^+2Fc^2^)/3'
_refine_ls_weighting_scheme calc
_refine_ls_wR_factor_gt 0.1259
_refine_ls_wR_factor_ref 0.1471
_reflns_Friedel_coverage 0.000
_reflns_number_gt 2846
_reflns_number_total 3456
_reflns_threshold_expression 'I > 2\s(I)'
_cod_data_source_file c9tc00473d2.cif
_cod_data_source_block mo_20180621b_0m
_cod_database_code 7237738
_shelx_space_group_comment
;
The symmetry employed for this shelxl refinement is uniquely defined
by the following loop, which should always be used as a source of
symmetry information in preference to the above space-group names.
They are only intended as comments.
;
_olex2_refinement_description
;
1. Fixed Uiso
 At 1.2 times of:
  All C(H) groups
 At 1.5 times of:
  All C(H,H,H) groups
2.a Aromatic/amide H refined with riding coordinates:
 C007(H007), C00A(H00A), C00C(H00C), C00F(H00F), C00G(H00G), C00I(H00I),
 C00J(H00J), C00K(H00K)
2.b Idealised Me refined as rotating group:
 C00H(H00B,H00D,H00E), C00L(H00H,H00L,H00M), C00M(H00N,H00O,H00P)
;
_shelx_shelxl_version_number 2014/7
_olex2_submission_special_instructions 'No special instructions were received'

loop_
_space_group_symop_operation_xyz
'x, y, z'
'-x, -y, -z'

loop_
_atom_site_label
_atom_site_type_symbol
_atom_site_fract_x
_atom_site_fract_y
_atom_site_fract_z
_atom_site_U_iso_or_equiv
_atom_site_adp_type
_atom_site_occupancy
_atom_site_site_symmetry_order
_atom_site_calc_flag
_atom_site_refinement_flags_posn
F001 F 0.89072(15) 0.85473(11) 0.68873(7) 0.0569(3) Uani 1 1 d .
F002 F 0.88899(16) 0.64099(13) 0.59042(7) 0.0571(3) Uani 1 1 d .
O003 O 0.80297(16) 0.58650(14) 0.73831(7) 0.0478(3) Uani 1 1 d .
N004 N 0.54333(18) 0.64457(14) 0.62183(8) 0.0373(3) Uani 1 1 d .
N005 N 0.44536(19) 0.54620(15) 0.68611(8) 0.0422(3) Uani 1 1 d .
N006 N 0.3265(2) 0.79827(15) 0.40018(8) 0.0408(3) Uani 1 1 d .
C007 C 0.4163(2) 0.67997(17) 0.54929(9) 0.0377(3) Uani 1 1 d .
H007 H 0.2693 0.6383 0.5449 0.045 Uiso 1 1 calc R
C008 C 0.5713(2) 0.42819(17) 0.82971(9) 0.0393(3) Uani 1 1 d .
N009 N 0.4888(2) 0.18169(19) 1.07304(10) 0.0590(4) Uani 1 1 d .
C00A C 0.6809(2) 0.86103(19) 0.46186(11) 0.0448(3) Uani 1 1 d .
H00A H 0.8137 0.8686 0.5019 0.054 Uiso 1 1 calc R
C00B C 0.4796(2) 0.77558(16) 0.47645(9) 0.0373(3) Uani 1 1 d .
C00C C 0.7436(3) 0.39759(19) 0.89197(11) 0.0461(4) Uani 1 1 d .
H00C H 0.8794 0.4331 0.8795 0.055 Uiso 1 1 calc R
C00D C 0.6022(2) 0.52086(17) 0.74846(10) 0.0386(3) Uani 1 1 d .
C00E C 0.5153(3) 0.25923(18) 0.99301(10) 0.0438(3) Uani 1 1 d .
C00F C 0.3700(2) 0.37064(19) 0.84998(10) 0.0463(4) Uani 1 1 d .
H00F H 0.2522 0.3889 0.8093 0.056 Uiso 1 1 calc R
C00G C 0.3408(3) 0.2874(2) 0.92873(11) 0.0485(4) Uani 1 1 d .
H00G H 0.2038 0.2493 0.9397 0.058 Uiso 1 1 calc R
C00H C 0.0936(3) 0.7365(2) 0.38473(13) 0.0550(4) Uani 1 1 d .
H00B H 0.0423 0.6219 0.3593 0.083 Uiso 1 1 calc GR
H00D H 0.0293 0.7996 0.3402 0.083 Uiso 1 1 calc GR
H00E H 0.0554 0.7472 0.4444 0.083 Uiso 1 1 calc GR
C00I C 0.4291(3) 0.8920(2) 0.34111(11) 0.0492(4) Uani 1 1 d .
H00I H 0.3623 0.9243 0.2846 0.059 Uiso 1 1 calc R
C00J C 0.7173(3) 0.3159(2) 0.97158(11) 0.0482(4) Uani 1 1 d .
H00J H 0.8358 0.2979 1.0119 0.058 Uiso 1 1 calc R
C00K C 0.6475(3) 0.9326(2) 0.37701(12) 0.0521(4) Uani 1 1 d .
H00K H 0.7534 0.9962 0.3495 0.063 Uiso 1 1 calc R
C00L C 0.2800(3) 0.1213(3) 1.09305(14) 0.0664(5) Uani 1 1 d .
H00H H 0.2214 0.2111 1.0959 0.100 Uiso 1 1 calc GR
H00L H 0.2933 0.0756 1.1533 0.100 Uiso 1 1 calc GR
H00M H 0.1860 0.0369 1.0433 0.100 Uiso 1 1 calc GR
C00M C 0.6700(3) 0.1665(3) 1.14408(13) 0.0701(5) Uani 1 1 d .
H00N H 0.7382 0.0993 1.1160 0.105 Uiso 1 1 calc GR
H00O H 0.6206 0.1155 1.1967 0.105 Uiso 1 1 calc GR
H00P H 0.7714 0.2746 1.1666 0.105 Uiso 1 1 calc GR
B00N B 0.7964(3) 0.6877(2) 0.65774(12) 0.0415(4) Uani 1 1 d .

loop_
_atom_site_aniso_label
_atom_site_aniso_U_11
_atom_site_aniso_U_22
_atom_site_aniso_U_33
_atom_site_aniso_U_23
_atom_site_aniso_U_13
_atom_site_aniso_U_12
F001 0.0480(5) 0.0513(5) 0.0592(6) 0.0104(4) 0.0067(4) 0.0015(4)
F002 0.0565(6) 0.0739(6) 0.0575(6) 0.0252(5) 0.0286(4) 0.0323(5)
O003 0.0379(5) 0.0603(6) 0.0453(6) 0.0213(5) 0.0102(4) 0.0139(5)
N004 0.0377(6) 0.0409(6) 0.0330(6) 0.0105(4) 0.0109(5) 0.0098(5)
N005 0.0394(6) 0.0485(7) 0.0361(6) 0.0149(5) 0.0109(5) 0.0076(5)
N006 0.0446(7) 0.0444(6) 0.0360(6) 0.0109(5) 0.0097(5) 0.0169(5)
C007 0.0359(7) 0.0428(7) 0.0343(7) 0.0079(5) 0.0094(5) 0.0115(5)
C008 0.0442(7) 0.0390(7) 0.0311(6) 0.0072(5) 0.0063(5) 0.0095(6)
N009 0.0606(9) 0.0699(9) 0.0437(7) 0.0273(7) 0.0099(6) 0.0161(7)
C00A 0.0420(7) 0.0491(8) 0.0468(8) 0.0151(6) 0.0157(6) 0.0148(6)
C00B 0.0414(7) 0.0391(7) 0.0334(6) 0.0070(5) 0.0098(5) 0.0147(5)
C00C 0.0433(8) 0.0510(8) 0.0437(8) 0.0121(6) 0.0090(6) 0.0147(6)
C00D 0.0397(7) 0.0388(7) 0.0348(7) 0.0054(5) 0.0080(5) 0.0090(5)
C00E 0.0532(8) 0.0402(7) 0.0339(7) 0.0083(5) 0.0064(6) 0.0110(6)
C00F 0.0417(8) 0.0547(8) 0.0371(7) 0.0135(6) 0.0036(6) 0.0104(6)
C00G 0.0435(8) 0.0552(9) 0.0417(8) 0.0140(6) 0.0087(6) 0.0081(6)
C00H 0.0431(8) 0.0672(10) 0.0554(9) 0.0193(8) 0.0060(7) 0.0212(7)
C00I 0.0607(9) 0.0524(8) 0.0401(8) 0.0186(6) 0.0156(7) 0.0219(7)
C00J 0.0491(8) 0.0533(8) 0.0416(8) 0.0147(6) 0.0041(6) 0.0192(7)
C00K 0.0560(9) 0.0556(9) 0.0522(9) 0.0218(7) 0.0255(7) 0.0176(7)
C00L 0.0734(12) 0.0704(12) 0.0526(10) 0.0242(9) 0.0216(9) 0.0121(9)
C00M 0.0754(13) 0.0851(13) 0.0475(9) 0.0292(9) 0.0047(9) 0.0270(10)
B00N 0.0363(8) 0.0478(8) 0.0402(8) 0.0137(7) 0.0097(6) 0.0119(6)

loop_
_atom_type_symbol
_atom_type_description
_atom_type_scat_dispersion_real
_atom_type_scat_dispersion_imag
_atom_type_scat_source
C C 0.0033 0.0016 'International Tables Vol C Tables 4.2.6.8 and 6.1.1.4'
H H 0.0000 0.0000 'International Tables Vol C Tables 4.2.6.8 and 6.1.1.4'
B B 0.0013 0.0007 'International Tables Vol C Tables 4.2.6.8 and 6.1.1.4'
F F 0.0171 0.0103 'International Tables Vol C Tables 4.2.6.8 and 6.1.1.4'
N N 0.0061 0.0033 'International Tables Vol C Tables 4.2.6.8 and 6.1.1.4'
O O 0.0106 0.0060 'International Tables Vol C Tables 4.2.6.8 and 6.1.1.4'

loop_
_geom_angle_atom_site_label_1
_geom_angle_atom_site_label_2
_geom_angle_atom_site_label_3
_geom_angle
C00D O003 B00N 108.54(11)
N005 N004 B00N 108.82(10)
C007 N004 N005 116.93(11)
C007 N004 B00N 134.25(11)
C00D N005 N004 105.42(11)
C00B N006 C00H 127.40(12)
C00I N006 C00B 108.52(13)
C00I N006 C00H 124.08(13)
N004 C007 H007 116.8
N004 C007 C00B 126.34(13)
C00B C007 H007 116.8
C00C C008 C00D 121.07(13)
C00F C008 C00C 117.53(13)
C00F C008 C00D 121.38(13)
C00E N009 C00L 121.07(14)
C00E N009 C00M 121.66(15)
C00L N009 C00M 117.15(14)
C00B C00A H00A 126.1
C00K C00A H00A 126.1
C00K C00A C00B 107.76(14)
N006 C00B C007 120.60(12)
N006 C00B C00A 106.84(12)
C00A C00B C007 132.56(13)
C008 C00C H00C 119.3
C00J C00C C008 121.42(15)
C00J C00C H00C 119.3
O003 C00D C008 118.35(12)
N005 C00D O003 118.30(12)
N005 C00D C008 123.33(13)
N009 C00E C00G 121.30(15)
N009 C00E C00J 121.70(14)
C00J C00E C00G 117.00(13)
C008 C00F H00F 119.1
C00G C00F C008 121.70(14)
C00G C00F H00F 119.1
C00E C00G H00G 119.5
C00F C00G C00E 121.01(15)
C00F C00G H00G 119.5
N006 C00H H00B 109.5
N006 C00H H00D 109.5
N006 C00H H00E 109.5
H00B C00H H00D 109.5
H00B C00H H00E 109.5
H00D C00H H00E 109.5
N006 C00I H00I 125.2
N006 C00I C00K 109.58(14)
C00K C00I H00I 125.2
C00C C00J C00E 121.32(14)
C00C C00J H00J 119.3
C00E C00J H00J 119.3
C00A C00K H00K 126.4
C00I C00K C00A 107.30(14)
C00I C00K H00K 126.4
N009 C00L H00H 109.5
N009 C00L H00L 109.5
N009 C00L H00M 109.5
H00H C00L H00L 109.5
H00H C00L H00M 109.5
H00L C00L H00M 109.5
N009 C00M H00N 109.5
N009 C00M H00O 109.5
N009 C00M H00P 109.5
H00N C00M H00O 109.5
H00N C00M H00P 109.5
H00O C00M H00P 109.5
F001 B00N O003 111.35(13)
F001 B00N N004 110.53(12)
F002 B00N F001 110.59(12)
F002 B00N O003 112.14(13)
F002 B00N N004 113.15(12)
O003 B00N N004 98.57(10)

loop_
_geom_bond_atom_site_label_1
_geom_bond_atom_site_label_2
_geom_bond_distance
F001 B00N 1.3821(19)
F002 B00N 1.3692(19)
O003 C00D 1.3388(17)
O003 B00N 1.4679(18)
N004 N005 1.4083(15)
N004 C007 1.2983(18)
N004 B00N 1.5843(19)
N005 C00D 1.2987(18)
N006 C00B 1.3891(17)
N006 C00H 1.454(2)
N006 C00I 1.3460(19)
C007 H007 0.9300
C007 C00B 1.4110(19)
C008 C00C 1.393(2)
C008 C00D 1.4510(19)
C008 C00F 1.393(2)
N009 C00E 1.3665(19)
N009 C00L 1.439(2)
N009 C00M 1.445(2)
C00A H00A 0.9300
C00A C00B 1.395(2)
C00A C00K 1.387(2)
C00C H00C 0.9300
C00C C00J 1.378(2)
C00E C00G 1.409(2)
C00E C00J 1.404(2)
C00F H00F 0.9300
C00F C00G 1.377(2)
C00G H00G 0.9300
C00H H00B 0.9600
C00H H00D 0.9600
C00H H00E 0.9600
C00I H00I 0.9300
C00I C00K 1.372(2)
C00J H00J 0.9300
C00K H00K 0.9300
C00L H00H 0.9600
C00L H00L 0.9600
C00L H00M 0.9600
C00M H00N 0.9600
C00M H00O 0.9600
C00M H00P 0.9600
